data_1558343
loop_
_publ_author_name
'Dick, Benjamin L.'
'Patel, Ashay'
'Cohen, Seth M.'

_publ_section_title
;
 Effect of Heterocycle Content on Metal Binding Isostere Coordination
;
_journal_name_full 'Chemical Science'
_journal_paper_doi 10.1039/D0SC02717K
_journal_year 2020
_chemical_formula_moiety 'C39 H32 B N9 O2 S Zn'
_chemical_formula_sum 'C39 H32 B N9 O2 S Zn'
_chemical_formula_weight 766.97
_space_group_crystal_system triclinic
_space_group_IT_number 2
_space_group_name_Hall '-P 1'
_space_group_name_H-M_alt 'P -1'
_atom_sites_solution_hydrogens geom
_atom_sites_solution_primary dual
_audit_creation_date 2020-01-23
_audit_creation_method
;
Olex2 1.2
(compiled 2018.05.29 svn.r3508 for OlexSys, GUI svn.r5506)
;
_audit_update_record
;
2020-04-28 deposited with the CCDC.	2020-06-17 downloaded from the CCDC.
;
_cell_angle_alpha 93.307(2)
_cell_angle_beta 106.813(2)
_cell_angle_gamma 102.442(2)
_cell_formula_units_Z 2
_cell_length_a 11.3437(6)
_cell_length_b 12.4724(6)
_cell_length_c 13.2663(7)
_cell_measurement_reflns_used 5090
_cell_measurement_temperature 100(2)
_cell_measurement_theta_max 25.96
_cell_measurement_theta_min 2.18
_cell_volume 1740.01(16)
_computing_cell_refinement 'SAINT v8.38A (Bruker, 2017)'
_computing_data_collection 'APEX3 v2017.3-0 (Bruker, 2017)'
_computing_data_reduction 'SAINT v8.38A (Bruker, 2017)'
_computing_molecular_graphics 'Olex2 (Dolomanov et al., 2009)'
_computing_publication_material 'Olex2 (Dolomanov et al., 2009)'
_computing_structure_refinement 'XL (Sheldrick, 2008)'
_computing_structure_solution 'ShelXT (Sheldrick, 2015)'
_diffrn_ambient_temperature 100.0
_diffrn_detector 'Bruker APEX-II CCD'
_diffrn_detector_area_resol_mean 8.258
_diffrn_detector_type 'CCD Area Detector'
_diffrn_measured_fraction_theta_full 1.000
_diffrn_measured_fraction_theta_max 0.994
_diffrn_measurement_device 'Kappa Four-Circle Diffractometer'
_diffrn_measurement_device_type 'Bruker APEX II Ultra'
_diffrn_measurement_method '\w and \f scans'
_diffrn_radiation_monochromator 'Double Bounce Multilayer Mirrors'
_diffrn_radiation_probe x-ray
_diffrn_radiation_type MoK\a
_diffrn_radiation_wavelength 0.71073
_diffrn_reflns_av_R_equivalents 0.0329
_diffrn_reflns_av_unetI/netI 0.0474
_diffrn_reflns_Laue_measured_fraction_full 1.000
_diffrn_reflns_Laue_measured_fraction_max 0.994
_diffrn_reflns_limit_h_max 14
_diffrn_reflns_limit_h_min -14
_diffrn_reflns_limit_k_max 15
_diffrn_reflns_limit_k_min -15
_diffrn_reflns_limit_l_max 16
_diffrn_reflns_limit_l_min -14
_diffrn_reflns_number 17297
_diffrn_reflns_point_group_measured_fraction_full 1.000
_diffrn_reflns_point_group_measured_fraction_max 0.994
_diffrn_reflns_theta_full 25.242
_diffrn_reflns_theta_max 26.121
_diffrn_reflns_theta_min 1.617
_diffrn_source 'Micro Focus Rotating Anode'
_diffrn_source_type 'Bruker TXS'
_diffrn_standards_number 0
_exptl_absorpt_coefficient_mu 0.817
_exptl_absorpt_correction_T_max 0.4906
_exptl_absorpt_correction_T_min 0.4537
_exptl_absorpt_correction_type multi-scan
_exptl_absorpt_process_details
'SADABS-2016/2 (Bruker,2016/2) was used for absorption correction. wR2(int) was 0.0439 before and 0.0367 after correction. The Ratio of minimum to maximum transmission is 0.9248. The \l/2 correction factor is Not present.'
_exptl_crystal_colour colourless
_exptl_crystal_colour_primary colourless
_exptl_crystal_density_diffrn 1.464
_exptl_crystal_description block
_exptl_crystal_F_000 792
_exptl_crystal_recrystallization_method 'Re-crystallisation from solvent: benzene/methanol/pentane'
_exptl_crystal_size_max 0.12
_exptl_crystal_size_mid 0.06
_exptl_crystal_size_min 0.06
_refine_diff_density_max 0.369
_refine_diff_density_min -0.313
_refine_diff_density_rms 0.065
_refine_ls_extinction_method none
_refine_ls_goodness_of_fit_ref 1.015
_refine_ls_hydrogen_treatment constr
_refine_ls_matrix_type full
_refine_ls_number_parameters 481
_refine_ls_number_reflns 6893
_refine_ls_number_restraints 0
_refine_ls_restrained_S_all 1.015
_refine_ls_R_factor_all 0.0474
_refine_ls_R_factor_gt 0.0337
_refine_ls_shift/su_max 0.001
_refine_ls_shift/su_mean 0.000
_refine_ls_structure_factor_coef Fsqd
_refine_ls_weighting_details 'w=1/[\s^2^(Fo^2^)+(0.0263P)^2^+1.0729P] where P=(Fo^2^+2Fc^2^)/3'
_refine_ls_weighting_scheme calc
_refine_ls_wR_factor_gt 0.0700
_refine_ls_wR_factor_ref 0.0749
_reflns_Friedel_coverage 0.000
_reflns_number_gt 5676
_reflns_number_total 6893
_reflns_threshold_expression 'I > 2\s(I)'
_cod_data_source_file d0sc02717k2.cif
_cod_data_source_block Tp_MePh_Zn_3d
_cod_depositor_comments
;
The following automatic conversions were performed:

data item '_diffrn_radiation_probe' value 'X-ray' was changed to
'x-ray' in accordance with the
/home/data/users/saulius/crontab/automatic-downloads/rss-feeds/RSC/lib/dictionaries/cif_core.dic
dictionary named 'cif_core.dic' version 2.4.2 last updated on
2011-04-26.

Automatic conversion script
Id: cif_fix_values 7556 2019-12-06 15:28:31Z antanas 
;
_cod_database_code 1558343
_shelx_shelxl_version_number 2014/7
_shelx_space_group_comment
;
The symmetry employed for this shelxl refinement is uniquely defined
by the following loop, which should always be used as a source of
symmetry information in preference to the above space-group names.
They are only intended as comments.
;
_shelx_estimated_absorpt_t_max 0.953
_shelx_estimated_absorpt_t_min 0.908
_olex2_refinement_description
;
1. Fixed Uiso
 At 1.2 times of:
  All B(H) groups, All C(H) groups
 At 1.5 times of:
  All C(H,H,H) groups
2.a Ternary CH refined with riding coordinates:
 B1(H1)
2.b Aromatic/amide H refined with riding coordinates:
 C20(H20), C38(H38), C3(H3), C26(H26), C35(H35), C27(H27), C8(H8), C36(H36),
 C18(H18), C16(H16), C28(H28), C19(H19), C9(H9), C6(H6), C10(H10), C17(H17),
 C7(H7), C30(H30), C29(H29), C37(H37), C13(H13), C23(H23)
2.c Idealised Me refined as rotating group:
 C1(H1A,H1B,H1C), C11(H11A,H11B,H11C), C21(H21A,H21B,H21C)
;
_olex2_submission_special_instructions 'No special instructions were received'

loop_
_space_group_symop_operation_xyz
'x, y, z'
'-x, -y, -z'

loop_
_atom_site_label
_atom_site_type_symbol
_atom_site_fract_x
_atom_site_fract_y
_atom_site_fract_z
_atom_site_U_iso_or_equiv
_atom_site_adp_type
_atom_site_occupancy
_atom_site_site_symmetry_order
_atom_site_calc_flag
_atom_site_refinement_flags_posn
_atom_site_refinement_flags_adp
_atom_site_refinement_flags_occupancy
_atom_site_disorder_assembly
_atom_site_disorder_group
Zn1 Zn 0.23499(2) 0.27818(2) 0.70795(2) 0.01118(7) Uani 1 1 d . . . . .
S1 S 0.32684(5) 0.36736(4) 0.41477(4) 0.01609(12) Uani 1 1 d . . . . .
O2 O 0.45181(14) 0.20630(12) 0.90531(12) 0.0170(3) Uani 1 1 d . . . . .
O1 O 0.56060(14) 0.16576(12) 0.79489(12) 0.0182(3) Uani 1 1 d . . . . .
N8 N 0.38937(15) 0.22825(14) 0.72511(13) 0.0109(4) Uani 1 1 d . . . . .
N4 N 0.25233(16) 0.44054(14) 0.75670(13) 0.0120(4) Uani 1 1 d . . . . .
N6 N 0.08008(16) 0.25700(14) 0.57854(14) 0.0134(4) Uani 1 1 d . . . . .
N2 N 0.11352(15) 0.21953(14) 0.79256(14) 0.0122(4) Uani 1 1 d . . . . .
N3 N 0.13736(16) 0.46445(14) 0.75024(14) 0.0130(4) Uani 1 1 d . . . . .
N1 N 0.02390(15) 0.28072(14) 0.78365(14) 0.0123(4) Uani 1 1 d . . . . .
N5 N 0.00013(16) 0.32041(14) 0.59410(14) 0.0138(4) Uani 1 1 d . . . . .
N7 N 0.35298(16) 0.33135(14) 0.53689(14) 0.0142(4) Uani 1 1 d . . . . .
N9 N 0.55456(17) 0.18033(15) 0.68757(14) 0.0173(4) Uani 1 1 d . . . . .
C25 C 0.09607(19) 0.13470(17) 0.43349(17) 0.0146(5) Uani 1 1 d . . . . .
C15 C 0.47973(19) 0.53466(16) 0.83997(17) 0.0122(4) Uani 1 1 d . . . . .
C32 C 0.45302(19) 0.21784(16) 0.65355(16) 0.0119(4) Uani 1 1 d . . . . .
C5 C 0.18012(19) 0.07271(17) 0.89639(17) 0.0131(4) Uani 1 1 d . . . . .
C4 C 0.10290(19) 0.15438(17) 0.86789(16) 0.0127(4) Uani 1 1 d . . . . .
C20 C 0.5308(2) 0.48644(16) 0.77087(17) 0.0140(5) Uani 1 1 d . . . . .
H20 H 0.4766 0.4479 0.7041 0.017 Uiso 1 1 calc R . . . .
C14 C 0.34309(19) 0.52938(17) 0.81285(17) 0.0131(4) Uani 1 1 d . . . . .
C31 C 0.46196(19) 0.20161(16) 0.81696(17) 0.0132(4) Uani 1 1 d . . . . .
C34 C 0.45086(19) 0.21857(17) 0.45808(17) 0.0135(4) Uani 1 1 d . . . . .
C39 C 0.40197(19) 0.27437(17) 0.37261(17) 0.0139(5) Uani 1 1 d . . . . .
C24 C 0.03938(19) 0.21558(17) 0.47531(17) 0.0144(5) Uani 1 1 d . . . . .
C2 C -0.03897(19) 0.25477(17) 0.85509(17) 0.0139(5) Uani 1 1 d . . . . .
C38 C 0.4134(2) 0.24969(18) 0.27245(17) 0.0166(5) Uani 1 1 d . . . . .
H38 H 0.3780 0.2864 0.2145 0.020 Uiso 1 1 calc R . . . .
C3 C 0.00936(19) 0.17502(17) 0.90984(17) 0.0143(5) Uani 1 1 d . . . . .
H3 H -0.0160 0.1410 0.9650 0.017 Uiso 1 1 calc R . . . .
C26 C 0.14549(19) 0.05932(18) 0.49694(18) 0.0165(5) Uani 1 1 d . . . . .
H26 H 0.1452 0.0622 0.5686 0.020 Uiso 1 1 calc R . . . .
C22 C -0.0881(2) 0.32077(18) 0.49994(18) 0.0164(5) Uani 1 1 d . . . . .
C35 C 0.5161(2) 0.13764(17) 0.44371(18) 0.0163(5) Uani 1 1 d . . . . .
H35 H 0.5505 0.0997 0.5009 0.020 Uiso 1 1 calc R . . . .
C27 C 0.1951(2) -0.01975(18) 0.45654(18) 0.0194(5) Uani 1 1 d . . . . .
H27 H 0.2286 -0.0704 0.5007 0.023 Uiso 1 1 calc R . . . .
C8 C 0.3250(2) -0.08093(18) 0.95493(19) 0.0199(5) Uani 1 1 d . . . . .
H8 H 0.3760 -0.1320 0.9752 0.024 Uiso 1 1 calc R . . . .
C36 C 0.5290(2) 0.11465(18) 0.34547(18) 0.0189(5) Uani 1 1 d . . . . .
H36 H 0.5731 0.0604 0.3349 0.023 Uiso 1 1 calc R . . . .
C12 C 0.1573(2) 0.56670(17) 0.80225(17) 0.0155(5) Uani 1 1 d . . . . .
C18 C 0.7398(2) 0.55182(18) 0.89583(18) 0.0191(5) Uani 1 1 d . . . . .
H18 H 0.8285 0.5572 0.9151 0.023 Uiso 1 1 calc R . . . .
C33 C 0.41775(19) 0.25469(17) 0.54851(17) 0.0134(4) Uani 1 1 d . . . . .
C16 C 0.5607(2) 0.59292(17) 0.93737(17) 0.0151(5) Uani 1 1 d . . . . .
H16 H 0.5269 0.6267 0.9850 0.018 Uiso 1 1 calc R . . . .
C28 C 0.1959(2) -0.02510(19) 0.35227(19) 0.0221(5) Uani 1 1 d . . . . .
H28 H 0.2306 -0.0787 0.3249 0.027 Uiso 1 1 calc R . . . .
C19 C 0.6606(2) 0.49422(17) 0.79872(18) 0.0172(5) Uani 1 1 d . . . . .
H19 H 0.6949 0.4603 0.7516 0.021 Uiso 1 1 calc R . . . .
C9 C 0.2798(2) -0.06632(18) 0.84892(19) 0.0189(5) Uani 1 1 d . . . . .
H9 H 0.2989 -0.1084 0.7963 0.023 Uiso 1 1 calc R . . . .
C6 C 0.2238(2) 0.05613(18) 1.00191(18) 0.0181(5) Uani 1 1 d . . . . .
H6 H 0.2045 0.0978 1.0546 0.022 Uiso 1 1 calc R . . . .
C10 C 0.20662(19) 0.00980(17) 0.81953(17) 0.0144(5) Uani 1 1 d . . . . .
H10 H 0.1747 0.0188 0.7468 0.017 Uiso 1 1 calc R . . . .
C17 C 0.6902(2) 0.60139(18) 0.96450(18) 0.0178(5) Uani 1 1 d . . . . .
H17 H 0.7451 0.6414 1.0305 0.021 Uiso 1 1 calc R . . . .
C7 C 0.2952(2) -0.02072(18) 1.03108(19) 0.0224(5) Uani 1 1 d . . . . .
H7 H 0.3238 -0.0321 1.1034 0.027 Uiso 1 1 calc R . . . .
C30 C 0.0956(2) 0.12693(18) 0.32799(18) 0.0177(5) Uani 1 1 d . . . . .
H30 H 0.0605 0.1762 0.2830 0.021 Uiso 1 1 calc R . . . .
C29 C 0.1458(2) 0.04830(19) 0.28795(19) 0.0214(5) Uani 1 1 d . . . . .
H29 H 0.1459 0.0447 0.2162 0.026 Uiso 1 1 calc R . . . .
C37 C 0.4778(2) 0.17033(18) 0.26026(18) 0.0192(5) Uani 1 1 d . . . . .
H37 H 0.4879 0.1529 0.1930 0.023 Uiso 1 1 calc R . . . .
C1 C -0.1416(2) 0.30699(19) 0.86711(19) 0.0203(5) Uani 1 1 d . . . . .
H1A H -0.1061 0.3863 0.8915 0.030 Uiso 1 1 calc GR . . . .
H1B H -0.1780 0.2722 0.9192 0.030 Uiso 1 1 calc GR . . . .
H1C H -0.2080 0.2968 0.7985 0.030 Uiso 1 1 calc GR . . . .
C13 C 0.2865(2) 0.60982(18) 0.84230(18) 0.0164(5) Uani 1 1 d . . . . .
H13 H 0.3288 0.6804 0.8821 0.020 Uiso 1 1 calc R . . . .
C23 C -0.0658(2) 0.25568(18) 0.42338(18) 0.0175(5) Uani 1 1 d . . . . .
H23 H -0.1125 0.2409 0.3499 0.021 Uiso 1 1 calc R . . . .
C11 C 0.0517(2) 0.61608(19) 0.8126(2) 0.0226(5) Uani 1 1 d . . . . .
H11A H -0.0117 0.6085 0.7428 0.034 Uiso 1 1 calc GR . . . .
H11B H 0.0857 0.6947 0.8407 0.034 Uiso 1 1 calc GR . . . .
H11C H 0.0121 0.5774 0.8612 0.034 Uiso 1 1 calc GR . . . .
C21 C -0.1891(2) 0.3838(2) 0.48899(19) 0.0241(5) Uani 1 1 d . . . . .
H21A H -0.2411 0.3573 0.5342 0.036 Uiso 1 1 calc GR . . . .
H21B H -0.2430 0.3724 0.4148 0.036 Uiso 1 1 calc GR . . . .
H21C H -0.1491 0.4629 0.5108 0.036 Uiso 1 1 calc GR . . . .
B1 B 0.0137(2) 0.3712(2) 0.7075(2) 0.0141(5) Uani 1 1 d . . . . .
H1 H -0.0613 0.4016 0.7064 0.017 Uiso 1 1 calc R . . . .

loop_
_atom_site_aniso_label
_atom_site_aniso_U_11
_atom_site_aniso_U_22
_atom_site_aniso_U_33
_atom_site_aniso_U_23
_atom_site_aniso_U_13
_atom_site_aniso_U_12
Zn1 0.01042(12) 0.01205(13) 0.01137(13) 0.00158(10) 0.00259(10) 0.00440(10)
S1 0.0209(3) 0.0144(3) 0.0143(3) 0.0027(2) 0.0055(2) 0.0070(2)
O2 0.0187(8) 0.0183(8) 0.0135(8) 0.0019(7) 0.0043(7) 0.0046(7)
O1 0.0186(8) 0.0255(9) 0.0146(8) 0.0065(7) 0.0051(7) 0.0128(7)
N8 0.0105(9) 0.0139(9) 0.0086(9) 0.0025(7) 0.0019(7) 0.0047(7)
N4 0.0116(9) 0.0132(9) 0.0122(9) 0.0027(7) 0.0038(7) 0.0050(7)
N6 0.0130(9) 0.0130(9) 0.0138(9) 0.0020(8) 0.0031(7) 0.0036(7)
N2 0.0103(9) 0.0132(9) 0.0134(9) 0.0032(7) 0.0021(7) 0.0050(7)
N3 0.0125(9) 0.0143(9) 0.0153(9) 0.0042(8) 0.0059(7) 0.0070(7)
N1 0.0092(8) 0.0143(9) 0.0133(9) 0.0020(7) 0.0020(7) 0.0050(7)
N5 0.0120(9) 0.0156(9) 0.0141(9) 0.0039(8) 0.0020(7) 0.0062(8)
N7 0.0156(9) 0.0145(9) 0.0126(9) 0.0013(8) 0.0043(8) 0.0038(8)
N9 0.0192(10) 0.0237(10) 0.0121(9) 0.0049(8) 0.0059(8) 0.0092(8)
C25 0.0111(10) 0.0149(11) 0.0143(11) 0.0006(9) 0.0018(9) -0.0008(9)
C15 0.0147(11) 0.0089(10) 0.0138(11) 0.0051(9) 0.0051(9) 0.0027(9)
C32 0.0126(10) 0.0094(10) 0.0123(11) -0.0003(8) 0.0031(9) 0.0014(8)
C5 0.0111(10) 0.0102(10) 0.0163(11) 0.0022(9) 0.0037(9) -0.0005(8)
C4 0.0123(10) 0.0114(11) 0.0112(11) -0.0008(9) 0.0016(9) -0.0004(9)
C20 0.0167(11) 0.0087(10) 0.0147(11) 0.0001(9) 0.0033(9) 0.0013(9)
C14 0.0155(11) 0.0123(11) 0.0131(11) 0.0039(9) 0.0068(9) 0.0027(9)
C31 0.0125(10) 0.0083(10) 0.0183(12) 0.0014(9) 0.0048(9) 0.0015(9)
C34 0.0127(10) 0.0113(10) 0.0152(11) 0.0014(9) 0.0057(9) -0.0018(9)
C39 0.0145(11) 0.0092(10) 0.0172(11) 0.0004(9) 0.0050(9) 0.0015(9)
C24 0.0134(11) 0.0140(11) 0.0146(11) 0.0045(9) 0.0044(9) 0.0000(9)
C2 0.0121(10) 0.0138(11) 0.0145(11) 0.0012(9) 0.0035(9) 0.0014(9)
C38 0.0189(11) 0.0147(11) 0.0141(11) 0.0022(9) 0.0052(9) -0.0008(9)
C3 0.0136(11) 0.0145(11) 0.0137(11) 0.0006(9) 0.0053(9) -0.0001(9)
C26 0.0147(11) 0.0175(12) 0.0141(11) -0.0005(9) 0.0031(9) -0.0004(9)
C22 0.0127(11) 0.0184(12) 0.0166(11) 0.0062(9) 0.0020(9) 0.0033(9)
C35 0.0181(11) 0.0135(11) 0.0185(12) 0.0022(9) 0.0066(9) 0.0047(9)
C27 0.0163(11) 0.0168(12) 0.0228(13) 0.0016(10) 0.0037(10) 0.0027(9)
C8 0.0204(12) 0.0128(11) 0.0239(13) 0.0038(10) 0.0004(10) 0.0069(10)
C36 0.0211(12) 0.0153(12) 0.0207(12) 0.0016(10) 0.0081(10) 0.0034(10)
C12 0.0211(12) 0.0123(11) 0.0178(12) 0.0049(9) 0.0115(10) 0.0057(9)
C18 0.0146(11) 0.0186(12) 0.0230(13) 0.0052(10) 0.0042(10) 0.0033(9)
C33 0.0103(10) 0.0111(11) 0.0161(11) 0.0001(9) 0.0029(9) -0.0012(9)
C16 0.0219(12) 0.0117(11) 0.0135(11) 0.0025(9) 0.0093(9) 0.0020(9)
C28 0.0173(12) 0.0169(12) 0.0287(14) -0.0074(10) 0.0079(10) -0.0015(10)
C19 0.0214(12) 0.0139(11) 0.0211(12) 0.0034(10) 0.0110(10) 0.0079(10)
C9 0.0165(11) 0.0143(11) 0.0244(13) -0.0014(10) 0.0059(10) 0.0025(9)
C6 0.0236(12) 0.0126(11) 0.0180(12) 0.0018(9) 0.0072(10) 0.0029(9)
C10 0.0139(11) 0.0129(11) 0.0137(11) 0.0027(9) 0.0020(9) 0.0005(9)
C17 0.0188(12) 0.0166(11) 0.0143(11) 0.0040(9) 0.0018(9) 0.0006(9)
C7 0.0258(13) 0.0174(12) 0.0202(13) 0.0066(10) 0.0006(10) 0.0052(10)
C30 0.0160(11) 0.0183(12) 0.0153(11) 0.0021(9) 0.0025(9) -0.0002(9)
C29 0.0198(12) 0.0241(13) 0.0165(12) -0.0035(10) 0.0067(10) -0.0025(10)
C37 0.0205(12) 0.0188(12) 0.0174(12) -0.0035(10) 0.0102(10) -0.0015(10)
C1 0.0186(12) 0.0213(12) 0.0247(13) 0.0041(10) 0.0114(10) 0.0059(10)
C13 0.0211(12) 0.0111(11) 0.0192(12) 0.0014(9) 0.0097(10) 0.0039(9)
C23 0.0156(11) 0.0225(12) 0.0125(11) 0.0053(10) 0.0008(9) 0.0048(10)
C11 0.0233(12) 0.0163(12) 0.0342(14) 0.0042(11) 0.0150(11) 0.0091(10)
C21 0.0205(12) 0.0315(14) 0.0208(13) 0.0055(11) 0.0019(10) 0.0133(11)
B1 0.0127(12) 0.0133(12) 0.0173(13) 0.0045(10) 0.0040(10) 0.0054(10)

loop_
_atom_type_symbol
_atom_type_description
_atom_type_scat_dispersion_real
_atom_type_scat_dispersion_imag
_atom_type_scat_source
C C 0.0033 0.0016 'International Tables Vol C Tables 4.2.6.8 and 6.1.1.4'
H H 0.0000 0.0000 'International Tables Vol C Tables 4.2.6.8 and 6.1.1.4'
B B 0.0013 0.0007 'International Tables Vol C Tables 4.2.6.8 and 6.1.1.4'
N N 0.0061 0.0033 'International Tables Vol C Tables 4.2.6.8 and 6.1.1.4'
O O 0.0106 0.0060 'International Tables Vol C Tables 4.2.6.8 and 6.1.1.4'
S S 0.1246 0.1234 'International Tables Vol C Tables 4.2.6.8 and 6.1.1.4'
Zn Zn 0.2839 1.4301 'International Tables Vol C Tables 4.2.6.8 and 6.1.1.4'

loop_
_geom_angle_atom_site_label_1
_geom_angle_atom_site_label_2
_geom_angle_atom_site_label_3
_geom_angle
_geom_angle_site_symmetry_1
_geom_angle_site_symmetry_3
_geom_angle_publ_flag
N8 Zn1 N4 117.89(7) . . ?
N8 Zn1 N6 129.73(7) . . ?
N8 Zn1 N2 120.66(7) . . ?
N4 Zn1 N2 94.15(7) . . ?
N6 Zn1 N4 98.01(7) . . ?
N6 Zn1 N2 87.76(7) . . ?
N7 S1 C39 94.63(10) . . ?
C31 O1 N9 108.50(15) . . ?
C32 N8 Zn1 129.28(13) . . ?
C31 N8 Zn1 125.60(14) . . ?
C31 N8 C32 105.02(16) . . ?
N3 N4 Zn1 112.92(12) . . ?
C14 N4 Zn1 138.87(14) . . ?
C14 N4 N3 106.64(16) . . ?
N5 N6 Zn1 111.35(13) . . ?
C24 N6 Zn1 139.79(15) . . ?
C24 N6 N5 107.58(16) . . ?
N1 N2 Zn1 110.68(12) . . ?
C4 N2 Zn1 141.27(14) . . ?
C4 N2 N1 106.78(17) . . ?
N4 N3 B1 119.40(16) . . ?
C12 N3 N4 109.68(17) . . ?
C12 N3 B1 129.80(18) . . ?
N2 N1 B1 121.24(17) . . ?
C2 N1 N2 109.44(16) . . ?
C2 N1 B1 129.10(17) . . ?
N6 N5 B1 120.42(16) . . ?
C22 N5 N6 109.23(17) . . ?
C22 N5 B1 130.20(18) . . ?
C33 N7 S1 110.41(15) . . ?
C32 N9 O1 102.96(16) . . ?
C26 C25 C24 120.6(2) . . ?
C30 C25 C24 121.05(19) . . ?
C30 C25 C26 118.2(2) . . ?
C20 C15 C14 122.13(19) . . ?
C20 C15 C16 119.26(19) . . ?
C16 C15 C14 118.59(19) . . ?
N8 C32 C33 122.98(18) . . ?
N9 C32 N8 115.55(18) . . ?
N9 C32 C33 121.27(19) . . ?
C6 C5 C4 119.2(2) . . ?
C6 C5 C10 119.30(19) . . ?
C10 C5 C4 121.50(19) . . ?
N2 C4 C5 122.48(19) . . ?
N2 C4 C3 109.81(18) . . ?
C3 C4 C5 127.69(19) . . ?
C15 C20 H20 119.7 . . ?
C19 C20 C15 120.5(2) . . ?
C19 C20 H20 119.7 . . ?
N4 C14 C15 123.21(18) . . ?
N4 C14 C13 109.46(18) . . ?
C13 C14 C15 127.29(19) . . ?
O2 C31 O1 121.65(19) . . ?
O2 C31 N8 130.7(2) . . ?
N8 C31 O1 107.65(18) . . ?
C39 C34 C35 119.5(2) . . ?
C39 C34 C33 109.69(19) . . ?
C35 C34 C33 130.7(2) . . ?
C34 C39 S1 108.56(16) . . ?
C38 C39 S1 129.80(17) . . ?
C38 C39 C34 121.6(2) . . ?
N6 C24 C25 121.77(18) . . ?
N6 C24 C23 108.77(19) . . ?
C23 C24 C25 129.3(2) . . ?
N1 C2 C3 107.80(18) . . ?
N1 C2 C1 123.23(19) . . ?
C3 C2 C1 129.0(2) . . ?
C39 C38 H38 121.1 . . ?
C37 C38 C39 117.9(2) . . ?
C37 C38 H38 121.1 . . ?
C4 C3 H3 126.9 . . ?
C2 C3 C4 106.15(19) . . ?
C2 C3 H3 126.9 . . ?
C25 C26 H26 119.6 . . ?
C27 C26 C25 120.8(2) . . ?
C27 C26 H26 119.6 . . ?
N5 C22 C23 107.94(19) . . ?
N5 C22 C21 122.8(2) . . ?
C23 C22 C21 129.3(2) . . ?
C34 C35 H35 120.6 . . ?
C36 C35 C34 118.8(2) . . ?
C36 C35 H35 120.6 . . ?
C26 C27 H27 119.9 . . ?
C28 C27 C26 120.3(2) . . ?
C28 C27 H27 119.9 . . ?
C9 C8 H8 120.1 . . ?
C7 C8 H8 120.1 . . ?
C7 C8 C9 119.7(2) . . ?
C35 C36 H36 119.5 . . ?
C35 C36 C37 120.9(2) . . ?
C37 C36 H36 119.5 . . ?
N3 C12 C13 107.72(19) . . ?
N3 C12 C11 123.0(2) . . ?
C13 C12 C11 129.3(2) . . ?
C19 C18 H18 119.8 . . ?
C17 C18 H18 119.8 . . ?
C17 C18 C19 120.3(2) . . ?
N7 C33 C32 116.85(19) . . ?
N7 C33 C34 116.66(19) . . ?
C34 C33 C32 126.45(19) . . ?
C15 C16 H16 120.0 . . ?
C17 C16 C15 120.1(2) . . ?
C17 C16 H16 120.0 . . ?
C27 C28 H28 120.2 . . ?
C27 C28 C29 119.6(2) . . ?
C29 C28 H28 120.2 . . ?
C20 C19 H19 120.2 . . ?
C18 C19 C20 119.6(2) . . ?
C18 C19 H19 120.2 . . ?
C8 C9 H9 119.9 . . ?
C8 C9 C10 120.1(2) . . ?
C10 C9 H9 119.9 . . ?
C5 C6 H6 119.7 . . ?
C7 C6 C5 120.6(2) . . ?
C7 C6 H6 119.7 . . ?
C5 C10 C9 120.1(2) . . ?
C5 C10 H10 119.9 . . ?
C9 C10 H10 119.9 . . ?
C18 C17 C16 120.2(2) . . ?
C18 C17 H17 119.9 . . ?
C16 C17 H17 119.9 . . ?
C8 C7 C6 120.1(2) . . ?
C8 C7 H7 119.9 . . ?
C6 C7 H7 119.9 . . ?
C25 C30 H30 119.6 . . ?
C29 C30 C25 120.9(2) . . ?
C29 C30 H30 119.6 . . ?
C28 C29 C30 120.2(2) . . ?
C28 C29 H29 119.9 . . ?
C30 C29 H29 119.9 . . ?
C38 C37 C36 121.3(2) . . ?
C38 C37 H37 119.4 . . ?
C36 C37 H37 119.4 . . ?
C2 C1 H1A 109.5 . . ?
C2 C1 H1B 109.5 . . ?
C2 C1 H1C 109.5 . . ?
H1A C1 H1B 109.5 . . ?
H1A C1 H1C 109.5 . . ?
H1B C1 H1C 109.5 . . ?
C14 C13 H13 126.8 . . ?
C12 C13 C14 106.49(19) . . ?
C12 C13 H13 126.8 . . ?
C24 C23 H23 126.8 . . ?
C22 C23 C24 106.45(19) . . ?
C22 C23 H23 126.8 . . ?
C12 C11 H11A 109.5 . . ?
C12 C11 H11B 109.5 . . ?
C12 C11 H11C 109.5 . . ?
H11A C11 H11B 109.5 . . ?
H11A C11 H11C 109.5 . . ?
H11B C11 H11C 109.5 . . ?
C22 C21 H21A 109.5 . . ?
C22 C21 H21B 109.5 . . ?
C22 C21 H21C 109.5 . . ?
H21A C21 H21B 109.5 . . ?
H21A C21 H21C 109.5 . . ?
H21B C21 H21C 109.5 . . ?
N3 B1 N1 107.48(17) . . ?
N3 B1 N5 109.93(18) . . ?
N3 B1 H1 109.9 . . ?
N1 B1 H1 109.9 . . ?
N5 B1 N1 109.59(17) . . ?
N5 B1 H1 109.9 . . ?

loop_
_geom_bond_atom_site_label_1
_geom_bond_atom_site_label_2
_geom_bond_distance
_geom_bond_site_symmetry_2
_geom_bond_publ_flag
Zn1 N8 1.9396(16) . ?
Zn1 N4 2.0399(17) . ?
Zn1 N6 2.0267(17) . ?
Zn1 N2 2.0612(17) . ?
S1 N7 1.6667(18) . ?
S1 C39 1.735(2) . ?
O2 C31 1.210(3) . ?
O1 N9 1.429(2) . ?
O1 C31 1.389(2) . ?
N8 C32 1.365(3) . ?
N8 C31 1.363(3) . ?
N4 N3 1.379(2) . ?
N4 C14 1.346(3) . ?
N6 N5 1.374(2) . ?
N6 C24 1.344(3) . ?
N2 N1 1.380(2) . ?
N2 C4 1.340(3) . ?
N3 C12 1.356(3) . ?
N3 B1 1.550(3) . ?
N1 C2 1.356(3) . ?
N1 B1 1.558(3) . ?
N5 C22 1.357(3) . ?
N5 B1 1.550(3) . ?
N7 C33 1.316(3) . ?
N9 C32 1.306(3) . ?
C25 C24 1.470(3) . ?
C25 C26 1.397(3) . ?
C25 C30 1.396(3) . ?
C15 C20 1.390(3) . ?
C15 C14 1.472(3) . ?
C15 C16 1.400(3) . ?
C32 C33 1.464(3) . ?
C5 C4 1.478(3) . ?
C5 C6 1.387(3) . ?
C5 C10 1.390(3) . ?
C4 C3 1.394(3) . ?
C20 H20 0.9500 . ?
C20 C19 1.390(3) . ?
C14 C13 1.396(3) . ?
C34 C39 1.404(3) . ?
C34 C35 1.409(3) . ?
C34 C33 1.433(3) . ?
C39 C38 1.396(3) . ?
C24 C23 1.404(3) . ?
C2 C3 1.380(3) . ?
C2 C1 1.492(3) . ?
C38 H38 0.9500 . ?
C38 C37 1.379(3) . ?
C3 H3 0.9500 . ?
C26 H26 0.9500 . ?
C26 C27 1.389(3) . ?
C22 C23 1.377(3) . ?
C22 C21 1.502(3) . ?
C35 H35 0.9500 . ?
C35 C36 1.374(3) . ?
C27 H27 0.9500 . ?
C27 C28 1.384(3) . ?
C8 H8 0.9500 . ?
C8 C9 1.388(3) . ?
C8 C7 1.385(3) . ?
C36 H36 0.9500 . ?
C36 C37 1.408(3) . ?
C12 C13 1.377(3) . ?
C12 C11 1.495(3) . ?
C18 H18 0.9500 . ?
C18 C19 1.389(3) . ?
C18 C17 1.382(3) . ?
C16 H16 0.9500 . ?
C16 C17 1.387(3) . ?
C28 H28 0.9500 . ?
C28 C29 1.387(3) . ?
C19 H19 0.9500 . ?
C9 H9 0.9500 . ?
C9 C10 1.392(3) . ?
C6 H6 0.9500 . ?
C6 C7 1.386(3) . ?
C10 H10 0.9500 . ?
C17 H17 0.9500 . ?
C7 H7 0.9500 . ?
C30 H30 0.9500 . ?
C30 C29 1.387(3) . ?
C29 H29 0.9500 . ?
C37 H37 0.9500 . ?
C1 H1A 0.9800 . ?
C1 H1B 0.9800 . ?
C1 H1C 0.9800 . ?
C13 H13 0.9500 . ?
C23 H23 0.9500 . ?
C11 H11A 0.9800 . ?
C11 H11B 0.9800 . ?
C11 H11C 0.9800 . ?
C21 H21A 0.9800 . ?
C21 H21B 0.9800 . ?
C21 H21C 0.9800 . ?
B1 H1 1.0000 . ?
